data_4118320
loop_
_publ_author_name
'Sven O. Sylvester'
'Jacqueline M. Cole'
'Paul G. Waddell'

_publ_section_title
;
 Photoconversion Bonding Mechanism in Ruthenium Sulfur Dioxide Linkage
 Photoisomers Revealed by in Situ Diffraction
;
_journal_name_full 'Journal of the American Chemical Society'
_journal_page_first 11860
_journal_page_last 11863
_journal_paper_doi 10.1021/ja303943q
_journal_volume 134
_journal_year 2012
_chemical_formula_moiety 'C5 H19 Cl2 N5 O3 Ru1 S1'
_chemical_formula_sum 'C5 H19 Cl2 N5 O3 Ru S'
_chemical_formula_weight 401.28
_chemical_name_systematic
;
 ?
;
_space_group_IT_number 62
_symmetry_cell_setting orthorhombic
_symmetry_space_group_name_Hall '-P 2n 2a'
_symmetry_space_group_name_H-M 'P m c n'
_atom_sites_solution_hydrogens geom
_atom_sites_solution_primary direct
_atom_sites_solution_secondary difmap
_cell_angle_alpha 90
_cell_angle_beta 90
_cell_angle_gamma 90
_cell_formula_units_Z 4
_cell_length_a 7.054(5)
_cell_length_b 9.711(6)
_cell_length_c 21.428(14)
_cell_measurement_reflns_used 3736
_cell_measurement_temperature 293(2)
_cell_measurement_theta_max 32.9
_cell_measurement_theta_min 2.3
_cell_volume 1467.8(17)
_computing_cell_refinement
;
        CrystalClear-SM Expert 2.0 r4 (Rigaku, 2009)
;
_computing_data_collection
;
        CrystalClear-SM Expert 2.0 r4 (Rigaku, 2009)
;
_computing_data_reduction
;
        CrystalClear-SM Expert 2.0 r4 (Rigaku, 2009)
;
_computing_molecular_graphics 'Ortep-3 for Windows (Farrugia, 1997)'
_computing_publication_material 'WinGX publication routines (Farrugia, 1999)'
_computing_structure_refinement 'SHELXL-97 (Sheldrick, 2008)'
_diffrn_ambient_temperature 293(2)
_diffrn_detector_area_resol_mean 28.5714
_diffrn_measured_fraction_theta_full 0.987
_diffrn_measured_fraction_theta_max 0.881
_diffrn_measurement_device_type
;
        Rigaku Saturn724+ (2x2 bin mode)
;
_diffrn_measurement_method 'profile data from \w-scans'
_diffrn_radiation_monochromator graphite
_diffrn_radiation_type MoK\a
_diffrn_radiation_wavelength 0.71073
_diffrn_reflns_av_R_equivalents 0.0621
_diffrn_reflns_av_unetI/netI 0.1498
_diffrn_reflns_limit_h_max 10
_diffrn_reflns_limit_h_min -6
_diffrn_reflns_limit_k_max 3
_diffrn_reflns_limit_k_min -14
_diffrn_reflns_limit_l_max 31
_diffrn_reflns_limit_l_min -19
_diffrn_reflns_number 4685
_diffrn_reflns_theta_full 27.5
_diffrn_reflns_theta_max 32.94
_diffrn_reflns_theta_min 2.83
_diffrn_source 'Sealed Tube'
_exptl_absorpt_coefficient_mu 1.579
_exptl_absorpt_correction_T_max 1
_exptl_absorpt_correction_T_min 0.66
_exptl_absorpt_correction_type multi-scan
_exptl_crystal_colour Colorless
_exptl_crystal_density_diffrn 1.816
_exptl_crystal_description Prism
_exptl_crystal_F_000 808
_exptl_crystal_size_max 0.2
_exptl_crystal_size_mid 0.2
_exptl_crystal_size_min 0.2
_refine_diff_density_max 1.599
_refine_diff_density_min -1.545
_refine_diff_density_rms 0.19
_refine_ls_extinction_method none
_refine_ls_goodness_of_fit_ref 0.914
_refine_ls_hydrogen_treatment constr
_refine_ls_matrix_type full
_refine_ls_number_parameters 116
_refine_ls_number_reflns 2594
_refine_ls_number_restraints 0
_refine_ls_restrained_S_all 0.914
_refine_ls_R_factor_all 0.0837
_refine_ls_R_factor_gt 0.0526
_refine_ls_shift/su_max 0
_refine_ls_shift/su_mean 0
_refine_ls_structure_factor_coef Fsqd
_refine_ls_weighting_details 'calc w=1/[\s^2^(Fo^2^)+(0.0628P)^2^+0.0000P] where P=(Fo^2^+2Fc^2^)/3'
_refine_ls_weighting_scheme calc
_refine_ls_wR_factor_ref 0.1487
_reflns_number_gt 1442
_reflns_number_total 2594
_reflns_threshold_expression >2\s(I)
_cod_data_source_file ja303943q_si_002_30.cif
_cod_data_source_block pyr-light-200k-3
_cod_original_cell_volume 1467.9(17)
_cod_database_code 4118320

loop_
_symmetry_equiv_pos_as_xyz
'x, y, z'
'-x+1/2, -y+1/2, z+1/2'
'x+1/2, -y, -z'
'-x, y+1/2, -z+1/2'
'-x, -y, -z'
'x-1/2, y-1/2, -z-1/2'
'-x-1/2, y, z'
'x, -y-1/2, z-1/2'

loop_
_atom_site_label
_atom_site_fract_x
_atom_site_fract_y
_atom_site_fract_z
_atom_site_U_iso_or_equiv
_atom_site_adp_type
_atom_site_calc_flag
_atom_site_refinement_flags
_atom_site_occupancy
_atom_site_disorder_assembly
_atom_site_disorder_group
_atom_site_type_symbol
Ru1 0.25 0.77629(5) 0.58435(2) 0.03407(18) Uani d S 1 . . Ru
S1 0.25 0.7336(3) 0.48835(11) 0.0364(9) Uani d SP 0.741(11) A 1 S
C1 0.25 0.7064(6) 0.7231(4) 0.0453(17) Uani d S 1 . . C
H1 0.25 0.6163 0.7084 0.054 Uiso calc SR 1 A . H
Cl1 -0.25 0.77941(17) 0.47161(9) 0.0503(5) Uani d S 1 . . Cl
Cl2 -0.25 0.83378(17) 0.69601(8) 0.0445(4) Uani d S 1 . . Cl
N1 0.4664(6) 0.9256(4) 0.57798(17) 0.0393(9) Uani d . 1 A . n
H1A 0.5409 0.9063 0.5456 0.059 Uiso calc R 1 . . H
H1B 0.5347 0.925 0.6129 0.059 Uiso calc R 1 . . H
H1C 0.4148 1.0084 0.5727 0.059 Uiso calc R 1 . . H
N2 0.4703(6) 0.6318(4) 0.60068(19) 0.0468(10) Uani d . 1 A . n
H2A 0.5323 0.616 0.5652 0.07 Uiso calc R 1 . . H
H2B 0.4207 0.5534 0.6147 0.07 Uiso calc R 1 . . H
H2C 0.5502 0.6654 0.629 0.07 Uiso calc R 1 . . H
O3 -0.25 0.6079(5) 0.3465(2) 0.0599(15) Uani d S 1 . . O
C2 0.25 0.7270(7) 0.7859(3) 0.0462(17) Uani d S 1 A . C
H2 0.25 0.6525 0.8132 0.055 Uiso calc SR 1 . . H
N3 0.25 0.8092(5) 0.6811(2) 0.0322(11) Uani d S 1 A . n
O2 0.25 0.5925(7) 0.4644(4) 0.051(2) Uani d SP 0.741(11) A 1 O
O1 0.25 0.8383(6) 0.4401(3) 0.048(2) Uani d SP 0.741(11) A 1 O
C5 0.25 0.9400(7) 0.7045(3) 0.0474(17) Uani d S 1 . . C
H5 0.25 1.0132 0.6765 0.057 Uiso calc SR 1 A . H
C4 0.25 0.9690(7) 0.7670(4) 0.057(2) Uani d S 1 A . C
H4 0.25 1.0597 0.781 0.068 Uiso calc SR 1 . . H
C3 0.25 0.8614(8) 0.8087(4) 0.057(2) Uani d S 1 . . C
H3 0.25 0.878 0.8514 0.069 Uiso calc SR 1 A . H
S1A 0.1760(15) 0.6647(12) 0.4868(4) 0.038(3) Uani d P 0.130(5) . 2 S
O1A 0.25 0.815(2) 0.4847(9) 0.035(5) Uiso d SP 0.259(11) . 2 O
O2A 0.158(5) 0.563(5) 0.470(2) 0.072(12) Uiso d P 0.130(5) . 2 O

loop_
_atom_site_aniso_label
_atom_site_aniso_U_11
_atom_site_aniso_U_22
_atom_site_aniso_U_33
_atom_site_aniso_U_12
_atom_site_aniso_U_13
_atom_site_aniso_U_23
Ru1 0.0473(3) 0.0233(2) 0.0316(3) 0 0 -0.00032(17)
S1 0.0488(17) 0.0285(16) 0.0317(12) 0 0 -0.0006(8)
C1 0.050(4) 0.027(3) 0.060(5) 0 0 0.005(3)
Cl1 0.0705(13) 0.0361(7) 0.0442(10) 0 0 -0.0016(7)
Cl2 0.0535(10) 0.0372(7) 0.0428(9) 0 0 0.0012(7)
N1 0.048(2) 0.0300(16) 0.040(2) -0.0007(16) -0.0035(18) 0.0022(15)
N2 0.064(3) 0.0339(18) 0.042(2) 0.0053(19) 0.009(2) -0.0005(17)
O3 0.095(4) 0.031(2) 0.054(3) 0 0 0.001(2)
C2 0.063(5) 0.048(4) 0.027(3) 0 0 0.009(3)
N3 0.043(3) 0.029(2) 0.025(2) 0 0 -0.0008(18)
O2 0.076(7) 0.030(3) 0.047(5) 0 0 -0.006(3)
O1 0.075(5) 0.035(3) 0.033(4) 0 0 0.006(3)
C5 0.066(5) 0.026(3) 0.050(4) 0 0 -0.005(3)
C4 0.087(6) 0.032(3) 0.051(4) 0 0 -0.009(3)
C3 0.082(6) 0.050(4) 0.039(4) 0 0 -0.006(3)
S1A 0.050(6) 0.034(5) 0.031(4) -0.001(5) 0.003(3) -0.002(4)

loop_
_atom_type_symbol
_atom_type_description
_atom_type_scat_dispersion_real
_atom_type_scat_dispersion_imag
_atom_type_scat_source
C C 0.0033 0.0016 'International Tables Vol C Tables 4.2.6.8 and 6.1.1.4'
H H 0 0 'International Tables Vol C Tables 4.2.6.8 and 6.1.1.4'
Cl Cl 0.1484 0.1585 'International Tables Vol C Tables 4.2.6.8 and 6.1.1.4'
N N 0.0061 0.0033 'International Tables Vol C Tables 4.2.6.8 and 6.1.1.4'
O O 0.0106 0.006 'International Tables Vol C Tables 4.2.6.8 and 6.1.1.4'
Ru Ru -1.2594 0.8363 'International Tables Vol C Tables 4.2.6.8 and 6.1.1.4'
S S 0.1246 0.1234 'International Tables Vol C Tables 4.2.6.8 and 6.1.1.4'

loop_
_geom_angle_atom_site_label_1
_geom_angle_atom_site_label_2
_geom_angle_atom_site_label_3
_geom_angle
_geom_angle_site_symmetry_1
_geom_angle_site_symmetry_3
N3 Ru1 S1 177.35(15) . .
N3 Ru1 N1 87.67(13) . .
S1 Ru1 N1 94.16(11) . .
N3 Ru1 N1 87.67(13) . 7_655
S1 Ru1 N1 94.16(11) . 7_655
N1 Ru1 N1 92.7(2) . 7_655
N3 Ru1 N2 86.43(14) . 7_655
S1 Ru1 N2 91.77(12) . 7_655
N1 Ru1 N2 174.05(15) . 7_655
N1 Ru1 N2 86.29(18) 7_655 7_655
N3 Ru1 N2 86.43(14) . .
S1 Ru1 N2 91.77(12) . .
N1 Ru1 N2 86.29(18) . .
N1 Ru1 N2 174.05(15) 7_655 .
N2 Ru1 N2 94.1(2) 7_655 .
N3 Ru1 O1A 161.3(6) . .
S1 Ru1 O1A 21.3(5) . .
N1 Ru1 O1A 79.5(4) . .
N1 Ru1 O1A 79.5(4) 7_655 .
N2 Ru1 O1A 106.0(4) 7_655 .
N2 Ru1 O1A 106.0(4) . .
N3 Ru1 S1A 157.7(3) . .
S1 Ru1 S1A 20.2(3) . .
N1 Ru1 S1A 114.2(3) . .
N1 Ru1 S1A 95.5(3) 7_655 .
N2 Ru1 S1A 71.8(3) 7_655 .
N2 Ru1 S1A 90.2(3) . .
O1A Ru1 S1A 39.1(6) . .
N3 Ru1 S1A 157.7(3) . 7_655
S1 Ru1 S1A 20.2(3) . 7_655
N1 Ru1 S1A 95.5(3) . 7_655
N1 Ru1 S1A 114.2(3) 7_655 7_655
N2 Ru1 S1A 90.2(3) 7_655 7_655
N2 Ru1 S1A 71.8(3) . 7_655
O1A Ru1 S1A 39.1(6) . 7_655
S1A Ru1 S1A 25.0(5) . 7_655
O1 S1 O2 114.0(5) . .
O1 S1 Ru1 124.1(3) . .
O2 S1 Ru1 121.9(4) . .
N3 C1 C2 123.7(6) . .
N3 C1 H1 118.2 . .
C2 C1 H1 118.2 . .
Ru1 N1 H1A 109.5 . .
Ru1 N1 H1B 109.5 . .
H1A N1 H1B 109.5 . .
Ru1 N1 H1C 109.5 . .
H1A N1 H1C 109.5 . .
H1B N1 H1C 109.5 . .
Ru1 N2 H2A 109.5 . .
Ru1 N2 H2B 109.5 . .
H2A N2 H2B 109.5 . .
Ru1 N2 H2C 109.5 . .
H2A N2 H2C 109.5 . .
H2B N2 H2C 109.5 . .
C1 C2 C3 118.9(7) . .
C1 C2 H2 120.6 . .
C3 C2 H2 120.6 . .
C1 N3 C5 116.4(6) . .
C1 N3 Ru1 123.3(5) . .
C5 N3 Ru1 120.3(4) . .
N3 C5 C4 123.4(6) . .
N3 C5 H5 118.3 . .
C4 C5 H5 118.3 . .
C5 C4 C3 118.6(7) . .
C5 C4 H4 120.7 . .
C3 C4 H4 120.7 . .
C4 C3 C2 119.1(7) . .
C4 C3 H3 120.5 . .
C2 C3 H3 120.5 . .
S1A S1A O2A 97(2) 7_655 .
S1A S1A O1A 70.3(4) 7_655 .
O2A S1A O1A 155(2) . .
S1A S1A O2A 41.9(16) 7_655 7_655
O2A S1A O2A 55(4) . 7_655
O1A S1A O2A 109.5(17) . 7_655
S1A S1A Ru1 77.5(2) 7_655 .
O2A S1A Ru1 138(2) . .
O1A S1A Ru1 62.0(8) . .
O2A S1A Ru1 108.6(16) 7_655 .
S1A O1A S1A 39.3(9) . 7_655
S1A O1A Ru1 78.9(8) . .
S1A O1A Ru1 78.9(8) 7_655 .
S1A O2A O2A 83(2) . 7_655
S1A O2A S1A 41.3(17) . 7_655
O2A O2A S1A 41.9(16) 7_655 7_655

loop_
_geom_bond_atom_site_label_1
_geom_bond_atom_site_label_2
_geom_bond_site_symmetry_2
_geom_bond_distance
Ru1 N3 . 2.097(5)
Ru1 S1 . 2.098(3)
Ru1 N1 . 2.110(4)
Ru1 N1 7_655 2.110(4)
Ru1 N2 7_655 2.123(4)
Ru1 N2 . 2.123(4)
Ru1 O1A . 2.169(19)
Ru1 S1A . 2.411(10)
Ru1 S1A 7_655 2.411(10)
S1 O1 . 1.451(7)
S1 O2 . 1.462(8)
C1 N3 . 1.344(8)
C1 C2 . 1.361(10)
C1 H1 . 0.93
N1 H1A . 0.89
N1 H1B . 0.89
N1 H1C . 0.89
N2 H2A . 0.89
N2 H2B . 0.89
N2 H2C . 0.89
C2 C3 . 1.393(10)
C2 H2 . 0.93
N3 C5 . 1.366(8)
C5 C4 . 1.370(10)
C5 H5 . 0.93
C4 C3 . 1.375(10)
C4 H4 . 0.93
C3 H3 . 0.93
S1A S1A 7_655 1.04(2)
S1A O2A . 1.05(4)
S1A O1A . 1.55(2)
S1A O2A 7_655 1.57(4)
O1A S1A 7_655 1.55(2)
O2A O2A 7_655 1.29(8)
O2A S1A 7_655 1.57(4)

loop_
_geom_torsion_atom_site_label_1
_geom_torsion_atom_site_label_2
_geom_torsion_atom_site_label_3
_geom_torsion_atom_site_label_4
_geom_torsion
_geom_torsion_site_symmetry_1
_geom_torsion_site_symmetry_4
N3 Ru1 S1 O1 180.000(11) . .
N1 Ru1 S1 O1 -46.50(11) . .
N1 Ru1 S1 O1 46.50(11) 7_655 .
N2 Ru1 S1 O1 132.91(12) 7_655 .
N2 Ru1 S1 O1 -132.91(12) . .
O1A Ru1 S1 O1 0.000(2) . .
S1A Ru1 S1 O1 141.2(7) . .
S1A Ru1 S1 O1 -141.2(7) 7_655 .
N3 Ru1 S1 O2 0.000(11) . .
N1 Ru1 S1 O2 133.50(11) . .
N1 Ru1 S1 O2 -133.50(11) 7_655 .
N2 Ru1 S1 O2 -47.09(12) 7_655 .
N2 Ru1 S1 O2 47.09(12) . .
O1A Ru1 S1 O2 180.000(3) . .
S1A Ru1 S1 O2 -38.8(7) . .
S1A Ru1 S1 O2 38.8(7) 7_655 .
N3 C1 C2 C3 0.000(6) . .
C2 C1 N3 C5 0.000(4) . .
C2 C1 N3 Ru1 180.000(3) . .
S1 Ru1 N3 C1 0.00(3) . .
N1 Ru1 N3 C1 -133.61(11) . .
N1 Ru1 N3 C1 133.61(11) 7_655 .
N2 Ru1 N3 C1 47.18(12) 7_655 .
N2 Ru1 N3 C1 -47.18(12) . .
O1A Ru1 N3 C1 180.000(4) . .
S1A Ru1 N3 C1 34.7(6) . .
S1A Ru1 N3 C1 -34.7(6) 7_655 .
S1 Ru1 N3 C5 180.00(2) . .
N1 Ru1 N3 C5 46.39(11) . .
N1 Ru1 N3 C5 -46.39(11) 7_655 .
N2 Ru1 N3 C5 -132.82(12) 7_655 .
N2 Ru1 N3 C5 132.82(12) . .
O1A Ru1 N3 C5 0.000(5) . .
S1A Ru1 N3 C5 -145.3(6) . .
S1A Ru1 N3 C5 145.3(6) 7_655 .
C1 N3 C5 C4 0.000(5) . .
Ru1 N3 C5 C4 180.000(4) . .
N3 C5 C4 C3 0.000(6) . .
C5 C4 C3 C2 0.000(6) . .
C1 C2 C3 C4 0.000(6) . .
N3 Ru1 S1A S1A -122.7(6) . 7_655
S1 Ru1 S1A S1A 53.0(7) . 7_655
N1 Ru1 S1A S1A 44.54(14) . 7_655
N1 Ru1 S1A S1A 139.99(13) 7_655 7_655
N2 Ru1 S1A S1A -135.76(13) 7_655 7_655
N2 Ru1 S1A S1A -41.50(13) . 7_655
O1A Ru1 S1A S1A 74.2(4) . 7_655
N3 Ru1 S1A O2A -36(4) . .
S1 Ru1 S1A O2A 139(4) . .
N1 Ru1 S1A O2A 131(3) . .
N1 Ru1 S1A O2A -134(3) 7_655 .
N2 Ru1 S1A O2A -49(3) 7_655 .
N2 Ru1 S1A O2A 45(3) . .
O1A Ru1 S1A O2A 161(4) . .
S1A Ru1 S1A O2A 86(3) 7_655 .
N3 Ru1 S1A O1A 163.2(5) . .
S1 Ru1 S1A O1A -21.2(5) . .
N1 Ru1 S1A O1A -29.6(5) . .
N1 Ru1 S1A O1A 65.8(4) 7_655 .
N2 Ru1 S1A O1A 150.1(5) 7_655 .
N2 Ru1 S1A O1A -115.7(4) . .
S1A Ru1 S1A O1A -74.2(4) 7_655 .
N3 Ru1 S1A O2A -94.2(19) . 7_655
S1 Ru1 S1A O2A 81.5(19) . 7_655
N1 Ru1 S1A O2A 73.0(18) . 7_655
N1 Ru1 S1A O2A 168.5(18) 7_655 7_655
N2 Ru1 S1A O2A -107.3(18) 7_655 7_655
N2 Ru1 S1A O2A -13.0(18) . 7_655
O1A Ru1 S1A O2A 102.7(18) . 7_655
S1A Ru1 S1A O2A 28.5(18) 7_655 7_655
O2A S1A O1A S1A -62(6) . 7_655
O2A S1A O1A S1A -15.2(18) 7_655 7_655
Ru1 S1A O1A S1A 86.0(3) . 7_655
S1A S1A O1A Ru1 -86.0(3) 7_655 .
O2A S1A O1A Ru1 -148(6) . .
O2A S1A O1A Ru1 -101.2(17) 7_655 .
N3 Ru1 O1A S1A -159.9(4) . .
S1 Ru1 O1A S1A 20.1(4) . .
N1 Ru1 O1A S1A 152.7(5) . .
N1 Ru1 O1A S1A -112.6(4) 7_655 .
N2 Ru1 O1A S1A -29.6(5) 7_655 .
N2 Ru1 O1A S1A 69.7(4) . .
S1A Ru1 O1A S1A 40.1(9) 7_655 .
N3 Ru1 O1A S1A 159.9(4) . 7_655
S1 Ru1 O1A S1A -20.1(4) . 7_655
N1 Ru1 O1A S1A 112.6(4) . 7_655
N1 Ru1 O1A S1A -152.7(5) 7_655 7_655
N2 Ru1 O1A S1A -69.7(4) 7_655 7_655
N2 Ru1 O1A S1A 29.6(5) . 7_655
S1A Ru1 O1A S1A -40.1(9) . 7_655
S1A S1A O2A O2A 0.000(4) 7_655 7_655
O1A S1A O2A O2A 56(6) . 7_655
Ru1 S1A O2A O2A -79(3) . 7_655
O1A S1A O2A S1A 56(6) . 7_655
O2A S1A O2A S1A 0.000(9) 7_655 7_655
Ru1 S1A O2A S1A -79(3) . 7_655
